data_4076025
loop_
_publ_author_name
'Ech-Cherif El Kettani, Sakina'
'Lazraq, Mohamed'
'Ranaivonjatovo, Henri'
'Escudi\'e, Jean'
'Couret, Claude'
'Gornitzka, Heinz'
'Atmani, Aziz'

_publ_section_title
;
 Reactivity of Germene Mes2GeCR2with Cumulative Unsaturation-Containing
 Compounds:&#x00A0; Synthesis of New Germanium Heterocycles
;
_journal_issue 22
_journal_name_full Organometallics
_journal_page_first 5364
_journal_paper_doi 10.1021/om0504607
_journal_volume 24
_journal_year 2005
_chemical_formula_sum 'C50 H55 Ge2 N O'
_chemical_formula_weight 831.14
_chemical_name_systematic
; 
 ? 
;
_space_group_IT_number 2
_symmetry_cell_setting triclinic
_symmetry_space_group_name_Hall '-P 1'
_symmetry_space_group_name_H-M 'P -1'
_atom_sites_solution_hydrogens geom
_atom_sites_solution_primary direct
_atom_sites_solution_secondary difmap
_audit_creation_method SHELXL-97
_cell_angle_alpha 95.898(17)
_cell_angle_beta 97.581(13)
_cell_angle_gamma 91.707(12)
_cell_formula_units_Z 2
_cell_length_a 9.059(5)
_cell_length_b 11.760(6)
_cell_length_c 19.624(9)
_cell_measurement_reflns_used 767
_cell_measurement_temperature 193(2)
_cell_measurement_theta_max 23.788
_cell_measurement_theta_min 2.601
_cell_volume 2059.4(18)
_computing_cell_refinement 'Bruker SMART'
_computing_data_collection 'Bruker SMART'
_computing_data_reduction 'Bruker SHELXTL'
_computing_molecular_graphics 'Bruker SHELXTL'
_computing_publication_material 'Bruker SHELXTL'
_computing_structure_refinement 'SHELXL-97 (Sheldrick, 1997)'
_computing_structure_solution 'SHELXS-97 (Sheldrick, 1990)'
_diffrn_ambient_temperature 193(2)
_diffrn_measured_fraction_theta_full 0.867
_diffrn_measured_fraction_theta_max 0.867
_diffrn_measurement_device_type 'Bruker CCD detector'
_diffrn_measurement_method 'phi and omega scans'
_diffrn_radiation_monochromator graphite
_diffrn_radiation_source 'fine-focus sealed tube'
_diffrn_radiation_type MoK\a
_diffrn_radiation_wavelength 0.71073
_diffrn_reflns_av_R_equivalents 0.0000
_diffrn_reflns_av_sigmaI/netI 0.0886
_diffrn_reflns_limit_h_max 9
_diffrn_reflns_limit_h_min -9
_diffrn_reflns_limit_k_max 12
_diffrn_reflns_limit_k_min -12
_diffrn_reflns_limit_l_max 20
_diffrn_reflns_limit_l_min 0
_diffrn_reflns_number 6949
_diffrn_reflns_theta_full 21.96
_diffrn_reflns_theta_max 21.96
_diffrn_reflns_theta_min 5.12
_exptl_absorpt_coefficient_mu 1.498
_exptl_absorpt_correction_T_max 1.000000
_exptl_absorpt_correction_T_min 0.248507
_exptl_absorpt_correction_type semi-empirical
_exptl_absorpt_process_details 'TWINABS (Bruker-AXS)'
_exptl_crystal_colour colorless
_exptl_crystal_density_diffrn 1.340
_exptl_crystal_density_method 'not measured'
_exptl_crystal_description block
_exptl_crystal_F_000 868
_exptl_crystal_size_max 0.2
_exptl_crystal_size_mid 0.3
_exptl_crystal_size_min 0.5
_refine_diff_density_max 1.429
_refine_diff_density_min -1.228
_refine_diff_density_rms 0.181
_refine_ls_extinction_method none
_refine_ls_goodness_of_fit_ref 1.070
_refine_ls_hydrogen_treatment mixed
_refine_ls_matrix_type full
_refine_ls_number_parameters 503
_refine_ls_number_reflns 6949
_refine_ls_number_restraints 477
_refine_ls_restrained_S_all 1.046
_refine_ls_R_factor_all 0.1240
_refine_ls_R_factor_gt 0.0783
_refine_ls_shift/su_max 0.000
_refine_ls_shift/su_mean 0.000
_refine_ls_structure_factor_coef Fsqd
_refine_ls_weighting_details 'calc w=1/[\s^2^(Fo^2^)+(0.2000P)^2^+0.0000P] where P=(Fo^2^+2Fc^2^)/3'
_refine_ls_weighting_scheme calc
_refine_ls_wR_factor_gt 0.2182
_refine_ls_wR_factor_ref 0.2884
_reflns_number_gt 4692
_reflns_number_total 6949
_reflns_threshold_expression >2sigma(I)
_cod_data_source_file om0504607si20050607_051408.cif
_cod_data_source_block 19
_cod_depositor_comments
;
The following automatic conversions were performed:

'_symmetry_cell_setting' value 'Triclinic' changed to 'triclinic'
according to /home/saulius/struct/CIF-dictionaries/cif_core.dic
dictionary named 'cif_core.dic' version 2.4.1 from 2010-06-29.

Automatic conversion script
Id: cif_fix_values 1715 2011-07-08 13:25:40Z adriana 
;
_cod_original_cell_volume 2059.3(17)
_cod_original_sg_symbol_H-M P-1
_cod_database_code 4076025

loop_
_symmetry_equiv_pos_as_xyz
'x, y, z'
'-x, -y, -z'

loop_
_atom_site_label
_atom_site_type_symbol
_atom_site_fract_x
_atom_site_fract_y
_atom_site_fract_z
_atom_site_U_iso_or_equiv
_atom_site_adp_type
_atom_site_occupancy
_atom_site_symmetry_multiplicity
_atom_site_calc_flag
_atom_site_refinement_flags
Ge1 Ge 0.16639(12) 0.33577(9) 0.72458(5) 0.0195(4) Uani 1 1 d U
Ge2 Ge 0.35929(13) 0.14678(9) 0.77563(5) 0.0209(4) Uani 1 1 d U
O1 O 0.1854(7) 0.1865(5) 0.7368(3) 0.0144(15) Uani 1 1 d U
N1 N 0.4444(10) 0.2921(7) 0.7989(5) 0.0264(17) Uani 1 1 d U
C1 C 0.6053(12) 0.3122(10) 0.8245(6) 0.030(3) Uani 1 1 d U
H1A H 0.6624 0.3033 0.7853 0.045 Uiso 1 1 calc R
H1B H 0.6368 0.2568 0.8569 0.045 Uiso 1 1 calc R
H1C H 0.6230 0.3900 0.8480 0.045 Uiso 1 1 calc R
C2 C 0.3867(11) 0.3835(9) 0.7583(5) 0.0233(15) Uani 1 1 d U
C3 C 0.3914(12) 0.5001(9) 0.8008(6) 0.0263(16) Uani 1 1 d U
C4 C 0.3433(12) 0.5279(10) 0.8648(6) 0.0295(18) Uani 1 1 d U
H4 H 0.3032 0.4699 0.8882 0.035 Uiso 1 1 calc R
C5 C 0.3545(12) 0.6410(10) 0.8942(6) 0.034(2) Uani 1 1 d U
H5 H 0.3222 0.6609 0.9378 0.041 Uiso 1 1 calc R
C6 C 0.4130(13) 0.7240(10) 0.8595(6) 0.0349(19) Uani 1 1 d U
H6 H 0.4168 0.8014 0.8792 0.042 Uiso 1 1 calc R
C7 C 0.4666(12) 0.6990(10) 0.7966(6) 0.0321(19) Uani 1 1 d U
H7 H 0.5098 0.7569 0.7741 0.038 Uiso 1 1 calc R
C8 C 0.4539(12) 0.5852(9) 0.7684(6) 0.0285(16) Uani 1 1 d U
C9 C 0.5119(12) 0.5309(9) 0.7062(6) 0.0287(16) Uani 1 1 d U
C10 C 0.5875(13) 0.5775(10) 0.6598(6) 0.0346(19) Uani 1 1 d U
H10 H 0.6080 0.6577 0.6632 0.042 Uiso 1 1 calc R
C11 C 0.6350(13) 0.5036(11) 0.6064(6) 0.039(2) Uani 1 1 d U
H11 H 0.6844 0.5340 0.5720 0.046 Uiso 1 1 calc R
C12 C 0.6097(13) 0.3884(10) 0.6044(6) 0.036(2) Uani 1 1 d U
H12 H 0.6478 0.3391 0.5700 0.043 Uiso 1 1 calc R
C13 C 0.5296(12) 0.3408(10) 0.6511(5) 0.0288(18) Uani 1 1 d U
H13 H 0.5121 0.2603 0.6482 0.035 Uiso 1 1 calc R
C14 C 0.4764(12) 0.4118(9) 0.7013(6) 0.0250(16) Uani 1 1 d U
C15 C 0.0692(12) 0.3178(8) 0.6301(5) 0.0197(16) Uani 1 1 d U
C16 C -0.0534(12) 0.2356(9) 0.6156(6) 0.0250(17) Uani 1 1 d U
C17 C -0.1180(12) 0.2061(9) 0.5452(6) 0.0274(18) Uani 1 1 d U
H17 H -0.1952 0.1480 0.5358 0.033 Uiso 1 1 calc R
C18 C -0.0750(13) 0.2570(9) 0.4898(6) 0.0282(19) Uani 1 1 d U
C19 C 0.0378(12) 0.3405(9) 0.5064(6) 0.0272(18) Uani 1 1 d U
H19 H 0.0694 0.3790 0.4702 0.033 Uiso 1 1 calc R
C20 C 0.1087(12) 0.3714(8) 0.5747(6) 0.0244(17) Uani 1 1 d U
C21 C -0.1193(13) 0.1797(10) 0.6695(6) 0.032(3) Uani 1 1 d U
H21A H -0.2203 0.1497 0.6510 0.048 Uiso 1 1 calc R
H21B H -0.1235 0.2357 0.7097 0.048 Uiso 1 1 calc R
H21C H -0.0578 0.1167 0.6834 0.048 Uiso 1 1 calc R
C22 C -0.1437(15) 0.2214(11) 0.4179(6) 0.042(3) Uani 1 1 d U
H22A H -0.1373 0.2856 0.3901 0.063 Uiso 1 1 calc R
H22B H -0.2486 0.1979 0.4175 0.063 Uiso 1 1 calc R
H22C H -0.0908 0.1570 0.3984 0.063 Uiso 1 1 calc R
C23 C 0.2259(12) 0.4684(9) 0.5827(6) 0.031(3) Uani 1 1 d U
H23A H 0.1877 0.5300 0.5561 0.047 Uiso 1 1 calc R
H23B H 0.3162 0.4402 0.5655 0.047 Uiso 1 1 calc R
H23C H 0.2495 0.4978 0.6316 0.047 Uiso 1 1 calc R
C24 C 0.0415(12) 0.4173(9) 0.7904(6) 0.0295(18) Uani 1 1 d U
C25 C 0.0046(13) 0.3732(9) 0.8490(6) 0.0312(18) Uani 1 1 d U
C26 C -0.0698(12) 0.4394(9) 0.8947(6) 0.0327(19) Uani 1 1 d U
H26 H -0.0836 0.4127 0.9376 0.039 Uiso 1 1 calc R
C27 C -0.1254(13) 0.5455(10) 0.8792(6) 0.0332(19) Uani 1 1 d U
C28 C -0.0918(13) 0.5829(10) 0.8217(6) 0.0328(19) Uani 1 1 d U
H28 H -0.1222 0.6570 0.8124 0.039 Uiso 1 1 calc R
C29 C -0.0148(13) 0.5221(9) 0.7732(6) 0.0313(18) Uani 1 1 d U
C30 C 0.0610(14) 0.2610(10) 0.8683(6) 0.039(3) Uani 1 1 d U
H30A H 0.1694 0.2615 0.8691 0.058 Uiso 1 1 calc R
H30B H 0.0142 0.1992 0.8343 0.058 Uiso 1 1 calc R
H30C H 0.0363 0.2488 0.9142 0.058 Uiso 1 1 calc R
C31 C -0.2142(14) 0.6096(10) 0.9316(7) 0.045(3) Uani 1 1 d U
H31A H -0.3010 0.6425 0.9069 0.067 Uiso 1 1 calc R
H31B H -0.1505 0.6709 0.9593 0.067 Uiso 1 1 calc R
H31C H -0.2477 0.5561 0.9621 0.067 Uiso 1 1 calc R
C32 C 0.0174(14) 0.5778(10) 0.7113(6) 0.035(3) Uani 1 1 d U
H32A H 0.1231 0.6022 0.7170 0.053 Uiso 1 1 calc R
H32B H -0.0438 0.6446 0.7066 0.053 Uiso 1 1 calc R
H32C H -0.0060 0.5232 0.6698 0.053 Uiso 1 1 calc R
C33 C 0.3026(12) 0.0616(9) 0.8496(5) 0.0222(17) Uani 1 1 d U
C34 C 0.3407(12) 0.0898(9) 0.9213(6) 0.0260(18) Uani 1 1 d U
C35 C 0.2816(13) 0.0264(10) 0.9681(6) 0.0305(19) Uani 1 1 d U
H35 H 0.3119 0.0459 1.0162 0.037 Uiso 1 1 calc R
C36 C 0.1817(13) -0.0626(10) 0.9468(6) 0.0322(18) Uani 1 1 d U
C37 C 0.1410(13) -0.0936(9) 0.8764(6) 0.0301(19) Uani 1 1 d U
H37 H 0.0710 -0.1556 0.8610 0.036 Uiso 1 1 calc R
C38 C 0.2029(12) -0.0336(9) 0.8280(6) 0.0257(18) Uani 1 1 d U
C39 C 0.4478(13) 0.1907(9) 0.9510(6) 0.033(3) Uani 1 1 d U
H39A H 0.4179 0.2252 0.9945 0.049 Uiso 1 1 calc R
H39B H 0.4449 0.2478 0.9179 0.049 Uiso 1 1 calc R
H39C H 0.5492 0.1638 0.9598 0.049 Uiso 1 1 calc R
C40 C 0.1140(14) -0.1300(10) 0.9982(6) 0.041(3) Uani 1 1 d U
H40A H 0.0777 -0.0768 1.0334 0.062 Uiso 1 1 calc R
H40B H 0.1899 -0.1769 1.0204 0.062 Uiso 1 1 calc R
H40C H 0.0307 -0.1797 0.9738 0.062 Uiso 1 1 calc R
C41 C 0.1544(14) -0.0763(10) 0.7509(6) 0.033(3) Uani 1 1 d U
H41A H 0.2410 -0.1042 0.7301 0.050 Uiso 1 1 calc R
H41B H 0.1131 -0.0131 0.7266 0.050 Uiso 1 1 calc R
H41C H 0.0784 -0.1385 0.7470 0.050 Uiso 1 1 calc R
C42 C 0.4696(12) 0.0482(8) 0.7119(6) 0.0243(18) Uani 1 1 d U
C43 C 0.4271(13) 0.0271(9) 0.6409(6) 0.0274(18) Uani 1 1 d U
C44 C 0.5108(12) -0.0415(9) 0.6006(6) 0.0283(19) Uani 1 1 d U
H44 H 0.4814 -0.0531 0.5520 0.034 Uiso 1 1 calc R
C45 C 0.6375(13) -0.0942(9) 0.6291(6) 0.0319(19) Uani 1 1 d U
C46 C 0.6778(13) -0.0722(9) 0.6987(6) 0.0314(19) Uani 1 1 d U
H46 H 0.7661 -0.1042 0.7188 0.038 Uiso 1 1 calc R
C47 C 0.5970(13) -0.0055(9) 0.7419(6) 0.0285(18) Uani 1 1 d U
C48 C 0.2901(13) 0.0767(10) 0.6053(6) 0.037(3) Uani 1 1 d U
H48A H 0.3079 0.1591 0.6044 0.056 Uiso 1 1 calc R
H48B H 0.2056 0.0635 0.6304 0.056 Uiso 1 1 calc R
H48C H 0.2675 0.0397 0.5578 0.056 Uiso 1 1 calc R
C49 C 0.7285(15) -0.1659(10) 0.5833(7) 0.048(3) Uani 1 1 d U
H49A H 0.7856 -0.1157 0.5585 0.071 Uiso 1 1 calc R
H49B H 0.6618 -0.2180 0.5500 0.071 Uiso 1 1 calc R
H49C H 0.7972 -0.2103 0.6118 0.071 Uiso 1 1 calc R
C50 C 0.6527(14) 0.0118(10) 0.8168(6) 0.036(3) Uani 1 1 d U
H50A H 0.7375 0.0675 0.8251 0.054 Uiso 1 1 calc R
H50B H 0.6845 -0.0611 0.8325 0.054 Uiso 1 1 calc R
H50C H 0.5730 0.0405 0.8423 0.054 Uiso 1 1 calc R

loop_
_atom_site_aniso_label
_atom_site_aniso_U_11
_atom_site_aniso_U_22
_atom_site_aniso_U_33
_atom_site_aniso_U_23
_atom_site_aniso_U_13
_atom_site_aniso_U_12
Ge1 0.0161(7) 0.0144(7) 0.0287(7) 0.0019(5) 0.0060(6) 0.0035(5)
Ge2 0.0193(8) 0.0151(7) 0.0283(8) 0.0005(5) 0.0042(6) 0.0046(5)
O1 0.018(4) 0.020(4) 0.006(3) 0.008(3) -0.002(3) 0.003(3)
N1 0.016(3) 0.018(3) 0.044(4) 0.003(3) 0.001(3) 0.006(3)
C1 0.022(5) 0.029(6) 0.038(6) 0.005(5) -0.001(5) 0.007(4)
C2 0.016(3) 0.022(3) 0.031(3) 0.001(3) 0.003(3) 0.005(3)
C3 0.017(3) 0.025(3) 0.036(3) -0.001(3) 0.002(3) 0.003(3)
C4 0.019(4) 0.030(4) 0.038(4) -0.002(3) 0.005(3) 0.002(3)
C5 0.022(4) 0.034(4) 0.044(4) -0.005(3) 0.004(4) 0.005(4)
C6 0.025(4) 0.032(4) 0.046(4) -0.002(3) 0.000(4) 0.006(3)
C7 0.024(4) 0.029(3) 0.042(4) 0.003(3) -0.002(3) 0.003(3)
C8 0.020(3) 0.028(3) 0.037(3) 0.002(3) 0.000(3) 0.002(3)
C9 0.018(3) 0.029(3) 0.038(3) 0.004(3) 0.003(3) -0.002(3)
C10 0.024(4) 0.037(4) 0.043(4) 0.007(3) 0.004(3) -0.007(3)
C11 0.028(4) 0.047(4) 0.042(4) 0.006(4) 0.007(4) -0.003(4)
C12 0.025(4) 0.045(4) 0.038(4) 0.004(4) 0.007(3) 0.004(4)
C13 0.021(4) 0.034(4) 0.032(4) 0.004(3) 0.005(3) 0.005(3)
C14 0.015(3) 0.026(3) 0.034(3) 0.004(3) 0.003(3) 0.003(3)
C15 0.018(4) 0.014(4) 0.027(3) 0.002(3) 0.003(3) 0.012(3)
C16 0.023(4) 0.018(4) 0.034(3) 0.002(3) 0.003(3) 0.009(3)
C17 0.025(4) 0.021(4) 0.035(4) 0.000(3) 0.001(3) 0.009(3)
C18 0.027(4) 0.025(4) 0.031(4) -0.004(3) 0.002(3) 0.010(3)
C19 0.024(4) 0.023(4) 0.035(4) -0.003(3) 0.005(3) 0.012(3)
C20 0.020(4) 0.017(4) 0.035(3) -0.002(3) 0.003(3) 0.011(3)
C21 0.023(6) 0.029(6) 0.045(6) 0.008(5) 0.003(5) -0.001(5)
C22 0.042(7) 0.044(6) 0.035(5) 0.001(5) -0.007(5) 0.001(5)
C23 0.025(6) 0.025(5) 0.044(6) 0.005(5) 0.002(5) 0.004(4)
C24 0.023(4) 0.022(4) 0.044(4) 0.000(3) 0.009(3) 0.009(3)
C25 0.027(4) 0.025(4) 0.043(4) 0.001(3) 0.011(3) 0.007(3)
C26 0.026(4) 0.029(4) 0.043(4) -0.001(3) 0.009(4) 0.004(3)
C27 0.026(4) 0.030(4) 0.044(4) -0.003(4) 0.008(4) 0.006(3)
C28 0.028(4) 0.025(4) 0.046(4) 0.001(3) 0.007(4) 0.010(3)
C29 0.025(4) 0.024(4) 0.046(4) 0.003(3) 0.008(4) 0.010(3)
C30 0.040(6) 0.034(6) 0.045(6) 0.006(5) 0.016(6) 0.013(5)
C31 0.029(6) 0.043(6) 0.061(7) -0.009(6) 0.014(5) 0.010(5)
C32 0.032(6) 0.025(6) 0.052(6) 0.012(5) 0.008(5) 0.019(5)
C33 0.021(4) 0.022(4) 0.026(3) 0.011(3) 0.001(3) 0.015(3)
C34 0.022(4) 0.026(4) 0.031(4) 0.005(3) 0.002(3) 0.013(3)
C35 0.025(4) 0.032(4) 0.035(4) 0.006(3) 0.002(4) 0.011(3)
C36 0.025(4) 0.032(4) 0.040(4) 0.006(3) 0.006(4) 0.008(3)
C37 0.025(4) 0.026(4) 0.040(4) 0.004(3) 0.006(4) 0.005(3)
C38 0.024(4) 0.022(4) 0.032(4) 0.007(3) 0.003(3) 0.009(3)
C39 0.033(6) 0.031(6) 0.032(6) 0.000(5) -0.004(5) 0.008(4)
C40 0.034(6) 0.045(6) 0.046(6) 0.008(5) 0.009(5) 0.003(5)
C41 0.038(6) 0.023(6) 0.039(5) 0.010(5) -0.002(5) 0.003(5)
C42 0.027(4) 0.012(4) 0.035(4) -0.001(3) 0.010(3) 0.001(3)
C43 0.033(4) 0.015(4) 0.035(4) -0.002(3) 0.011(3) 0.003(3)
C44 0.035(4) 0.021(4) 0.032(4) 0.001(3) 0.018(4) 0.001(3)
C45 0.034(4) 0.021(4) 0.044(4) 0.003(3) 0.018(4) 0.003(3)
C46 0.030(4) 0.019(4) 0.047(4) 0.001(4) 0.011(4) 0.003(3)
C47 0.029(4) 0.018(4) 0.039(4) -0.002(3) 0.008(3) 0.003(3)
C48 0.038(6) 0.029(6) 0.043(6) -0.001(5) 0.001(5) 0.006(5)
C49 0.049(7) 0.028(6) 0.068(7) -0.006(5) 0.020(6) 0.011(5)
C50 0.038(6) 0.029(6) 0.039(5) -0.003(5) 0.000(5) 0.006(5)

loop_
_atom_type_symbol
_atom_type_description
_atom_type_scat_dispersion_real
_atom_type_scat_dispersion_imag
_atom_type_scat_source
C C 0.0033 0.0016 'International Tables Vol C Tables 4.2.6.8 and 6.1.1.4'
H H 0.0000 0.0000 'International Tables Vol C Tables 4.2.6.8 and 6.1.1.4'
Ge Ge 0.1547 1.8001 'International Tables Vol C Tables 4.2.6.8 and 6.1.1.4'
N N 0.0061 0.0033 'International Tables Vol C Tables 4.2.6.8 and 6.1.1.4'
O O 0.0106 0.0060 'International Tables Vol C Tables 4.2.6.8 and 6.1.1.4'

loop_
_geom_angle_atom_site_label_1
_geom_angle_atom_site_label_2
_geom_angle_atom_site_label_3
_geom_angle
O1 Ge1 C15 98.7(4)
O1 Ge1 C24 112.9(4)
C15 Ge1 C24 112.7(4)
O1 Ge1 C2 95.5(4)
C15 Ge1 C2 126.8(4)
C24 Ge1 C2 108.0(4)
O1 Ge2 N1 97.3(3)
O1 Ge2 C33 101.8(4)
N1 Ge2 C33 118.4(4)
O1 Ge2 C42 113.9(4)
N1 Ge2 C42 113.4(4)
C33 Ge2 C42 110.7(4)
Ge2 O1 Ge1 117.0(4)
C2 N1 C1 111.4(9)
C2 N1 Ge2 118.0(7)
C1 N1 Ge2 121.9(7)
N1 C2 C14 115.5(8)
N1 C2 C3 113.3(9)
C14 C2 C3 100.7(8)
N1 C2 Ge1 105.1(7)
C14 C2 Ge1 114.5(7)
C3 C2 Ge1 107.7(7)
C8 C3 C4 119.4(10)
C8 C3 C2 111.8(9)
C4 C3 C2 128.8(10)
C5 C4 C3 119.6(11)
C6 C5 C4 119.4(11)
C5 C6 C7 122.7(11)
C8 C7 C6 116.6(11)
C3 C8 C7 122.2(10)
C3 C8 C9 108.4(10)
C7 C8 C9 129.2(11)
C10 C9 C14 122.1(10)
C10 C9 C8 130.5(11)
C14 C9 C8 107.4(10)
C9 C10 C11 118.3(11)
C12 C11 C10 119.7(12)
C11 C12 C13 121.9(11)
C14 C13 C12 119.1(11)
C13 C14 C9 118.7(10)
C13 C14 C2 130.1(10)
C9 C14 C2 111.1(9)
C20 C15 C16 117.0(10)
C20 C15 Ge1 127.7(8)
C16 C15 Ge1 115.3(8)
C15 C16 C17 118.5(10)
C15 C16 C21 123.8(10)
C17 C16 C21 117.7(10)
C18 C17 C16 124.2(11)
C19 C18 C17 115.4(11)
C19 C18 C22 122.7(11)
C17 C18 C22 121.8(11)
C18 C19 C20 123.1(11)
C15 C20 C19 121.6(10)
C15 C20 C23 123.3(10)
C19 C20 C23 115.1(10)
C25 C24 C29 119.4(9)
C25 C24 Ge1 123.6(7)
C29 C24 Ge1 116.9(8)
C26 C25 C24 119.6(10)
C26 C25 C30 119.1(11)
C24 C25 C30 120.8(9)
C25 C26 C27 121.6(11)
C28 C27 C26 116.5(10)
C28 C27 C31 125.9(10)
C26 C27 C31 117.6(11)
C27 C28 C29 125.3(10)
C28 C29 C24 116.8(11)
C28 C29 C32 118.7(9)
C24 C29 C32 124.1(9)
C34 C33 C38 116.9(10)
C34 C33 Ge2 127.4(9)
C38 C33 Ge2 115.6(8)
C35 C34 C33 121.0(11)
C35 C34 C39 117.2(11)
C33 C34 C39 121.8(10)
C36 C35 C34 121.6(11)
C35 C36 C37 119.3(11)
C35 C36 C40 121.6(11)
C37 C36 C40 119.1(11)
C36 C37 C38 120.3(11)
C37 C38 C33 120.9(10)
C37 C38 C41 116.6(10)
C33 C38 C41 122.5(10)
C43 C42 C47 118.4(9)
C43 C42 Ge2 124.1(8)
C47 C42 Ge2 117.4(8)
C44 C43 C42 120.3(10)
C44 C43 C48 117.8(10)
C42 C43 C48 121.9(9)
C43 C44 C45 122.1(10)
C46 C45 C44 116.8(9)
C46 C45 C49 122.5(11)
C44 C45 C49 120.6(11)
C45 C46 C47 123.7(11)
C46 C47 C42 118.7(10)
C46 C47 C50 118.4(10)
C42 C47 C50 122.9(9)

loop_
_geom_bond_atom_site_label_1
_geom_bond_atom_site_label_2
_geom_bond_distance
Ge1 O1 1.806(6)
Ge1 C15 1.933(11)
Ge1 C24 2.016(10)
Ge1 C2 2.060(11)
Ge2 O1 1.756(6)
Ge2 N1 1.841(9)
Ge2 C33 1.960(11)
Ge2 C42 2.001(9)
N1 C2 1.472(14)
N1 C1 1.481(13)
C2 C14 1.522(14)
C2 C3 1.527(14)
C3 C8 1.385(16)
C3 C4 1.394(15)
C4 C5 1.389(15)
C5 C6 1.378(16)
C6 C7 1.392(16)
C7 C8 1.390(14)
C8 C9 1.484(15)
C9 C10 1.358(15)
C9 C14 1.419(15)
C10 C11 1.412(16)
C11 C12 1.363(16)
C12 C13 1.391(15)
C13 C14 1.372(14)
C15 C20 1.390(14)
C15 C16 1.430(15)
C16 C17 1.431(14)
C16 C21 1.481(15)
C17 C18 1.387(15)
C18 C19 1.379(16)
C18 C22 1.478(15)
C19 C20 1.415(14)
C20 C23 1.517(15)
C24 C25 1.384(15)
C24 C29 1.404(15)
C25 C26 1.383(14)
C25 C30 1.496(15)
C26 C27 1.406(16)
C27 C28 1.321(15)
C27 C31 1.539(15)
C28 C29 1.404(14)
C29 C32 1.495(16)
C33 C34 1.406(14)
C33 C38 1.411(15)
C34 C35 1.390(15)
C34 C39 1.526(16)
C35 C36 1.358(16)
C36 C37 1.389(15)
C36 C40 1.523(16)
C37 C38 1.402(15)
C38 C41 1.546(15)
C42 C43 1.391(14)
C42 C47 1.420(15)
C43 C44 1.384(14)
C43 C48 1.506(15)
C44 C45 1.399(15)
C45 C46 1.362(15)
C45 C49 1.509(15)
C46 C47 1.389(14)
C47 C50 1.480(14)
